data_4079514
loop_
_publ_author_name
'Tskhovrebov, Alexander G.'
'Solari, Euro'
'Scopelliti, Rosario'
'Severin, Kay'

_publ_section_title
;
 Activation of Nitrous Oxide by Dinuclear Ruthenium Complexes
;
_journal_issue 20
_journal_name_full Organometallics
_journal_page_first 7235
_journal_paper_doi 10.1021/om300786f
_journal_volume 31
_journal_year 2012
_chemical_formula_moiety 'C30 H48 Cl6 Ru3, 2(C H2 Cl2)'
_chemical_formula_sum 'C32 H52 Cl10 Ru3'
_chemical_formula_weight 1094.45
_chemical_name_systematic
; 
 ? 
;
_space_group_IT_number 2
_symmetry_cell_setting triclinic
_symmetry_space_group_name_Hall '-P 1'
_symmetry_space_group_name_H-M 'P -1'
_atom_sites_solution_hydrogens geom
_atom_sites_solution_primary direct
_atom_sites_solution_secondary difmap
_audit_creation_method SHELXL-97
_cell_angle_alpha 75.381(11)
_cell_angle_beta 71.954(16)
_cell_angle_gamma 85.489(13)
_cell_formula_units_Z 1
_cell_length_a 8.0634(17)
_cell_length_b 11.8821(13)
_cell_length_c 11.986(3)
_cell_measurement_reflns_used 91
_cell_measurement_temperature 100(2)
_cell_measurement_theta_max 22
_cell_measurement_theta_min 3
_cell_volume 1056.5(4)
_computing_cell_refinement 'Dirax/lsq (Duisenberg & Schreurs, 1989-2000)'
_computing_data_collection 'Collect (Bruker AXS BV, 1997-2004)'
_computing_data_reduction 'EvalCCD (Duisenberg & Schreurs, 1990-2000)'
_computing_molecular_graphics 'Bruker SHELXTL'
_computing_publication_material 'Bruker SHELXTL'
_computing_structure_refinement 'SHELXL-97 (Sheldrick, 1997)'
_computing_structure_solution 'SHELXS-97 (Sheldrick, 1990)'
_diffrn_ambient_temperature 100(2)
_diffrn_measured_fraction_theta_full 0.989
_diffrn_measured_fraction_theta_max 0.977
_diffrn_measurement_device_type 'Bruker APEX II CCD'
_diffrn_measurement_method 'phi and omega scans'
_diffrn_radiation_monochromator graphite
_diffrn_radiation_source 'fine-focus sealed tube'
_diffrn_radiation_type MoK\a
_diffrn_radiation_wavelength 0.71073
_diffrn_reflns_av_R_equivalents 0.0863
_diffrn_reflns_av_sigmaI/netI 0.0871
_diffrn_reflns_limit_h_max 10
_diffrn_reflns_limit_h_min -10
_diffrn_reflns_limit_k_max 15
_diffrn_reflns_limit_k_min -15
_diffrn_reflns_limit_l_max 15
_diffrn_reflns_limit_l_min -14
_diffrn_reflns_number 15367
_diffrn_reflns_theta_full 25.00
_diffrn_reflns_theta_max 27.50
_diffrn_reflns_theta_min 3.01
_exptl_absorpt_coefficient_mu 1.713
_exptl_absorpt_correction_T_max 0.7456
_exptl_absorpt_correction_T_min 0.3497
_exptl_absorpt_correction_type multi-scan
_exptl_absorpt_process_details 'SADABS 2008, Bruker AXS, 2008'
_exptl_crystal_colour purple
_exptl_crystal_density_diffrn 1.720
_exptl_crystal_density_method 'not measured'
_exptl_crystal_description prismatic
_exptl_crystal_F_000 546
_exptl_crystal_size_max 0.24
_exptl_crystal_size_mid 0.20
_exptl_crystal_size_min 0.16
_refine_diff_density_max 1.342
_refine_diff_density_min -1.633
_refine_diff_density_rms 0.207
_refine_ls_extinction_method none
_refine_ls_goodness_of_fit_ref 1.038
_refine_ls_hydrogen_treatment constr
_refine_ls_matrix_type full
_refine_ls_number_parameters 224
_refine_ls_number_reflns 4742
_refine_ls_number_restraints 7
_refine_ls_restrained_S_all 1.040
_refine_ls_R_factor_all 0.0992
_refine_ls_R_factor_gt 0.0609
_refine_ls_shift/su_max 0.000
_refine_ls_shift/su_mean 0.000
_refine_ls_structure_factor_coef Fsqd
_refine_ls_weighting_details 'calc w=1/[\s^2^(Fo^2^)+(0.0676P)^2^+6.9753P] where P=(Fo^2^+2Fc^2^)/3'
_refine_ls_weighting_scheme calc
_refine_ls_wR_factor_gt 0.1368
_refine_ls_wR_factor_ref 0.1593
_reflns_number_gt 3389
_reflns_number_total 4742
_reflns_threshold_expression >2sigma(I)
_cod_data_source_file om300786f_si_001.cif
_cod_data_source_block complex_6
_cod_depositor_comments
;
The following automatic conversions were performed:

'_symmetry_cell_setting' value 'Triclinic' changed to 'triclinic'
according to /home/saulius/struct/CIF-dictionaries/cif_core.dic
dictionary named 'cif_core.dic' version 2.4.2 from 2011-04-26.

Automatic conversion script
Id: cif_fix_values 1891 2012-01-12 08:04:46Z andrius 
;
_cod_database_code 4079514

loop_
_symmetry_equiv_pos_as_xyz
'x, y, z'
'-x, -y, -z'

loop_
_atom_site_label
_atom_site_type_symbol
_atom_site_fract_x
_atom_site_fract_y
_atom_site_fract_z
_atom_site_U_iso_or_equiv
_atom_site_adp_type
_atom_site_occupancy
_atom_site_symmetry_multiplicity
_atom_site_calc_flag
_atom_site_refinement_flags
_atom_site_disorder_assembly
_atom_site_disorder_group
Ru1 Ru 0.0000 0.0000 0.5000 0.0156(2) Uani 1 2 d S . .
Ru2 Ru 0.31064(8) 0.15547(5) 0.29853(5) 0.01519(16) Uani 1 1 d . . .
Cl1 Cl 0.1586(3) -0.01485(15) 0.29750(16) 0.0226(4) Uani 1 1 d . . .
Cl2 Cl 0.2850(2) 0.03927(16) 0.50162(17) 0.0227(4) Uani 1 1 d . . .
Cl3 Cl 0.0088(2) 0.20306(15) 0.40127(17) 0.0230(4) Uani 1 1 d . . .
C1 C 0.4281(10) 0.2017(6) 0.1028(7) 0.0198(15) Uani 1 1 d . . .
H1 H 0.4050 0.1793 0.0385 0.024 Uiso 1 1 calc R . .
C2 C 0.3409(10) 0.3000(6) 0.1429(6) 0.0184(15) Uani 1 1 d . . .
C3 C 0.3860(9) 0.3364(6) 0.2355(7) 0.0196(15) Uani 1 1 d . . .
H3 H 0.3329 0.4044 0.2593 0.024 Uiso 1 1 calc R . .
C4 C 0.5066(9) 0.2745(6) 0.2922(7) 0.0190(15) Uani 1 1 d . . .
C5 C 0.5914(9) 0.1741(6) 0.2503(7) 0.0187(15) Uani 1 1 d . . .
H5 H 0.6763 0.1328 0.2851 0.022 Uiso 1 1 calc R . .
C6 C 0.5513(10) 0.1362(6) 0.1594(7) 0.0198(15) Uani 1 1 d . . .
C7 C 0.1984(10) 0.3647(6) 0.0912(7) 0.0239(16) Uani 1 1 d . . .
H7 H 0.1121 0.3947 0.1572 0.029 Uiso 1 1 calc R . .
C8 C 0.0991(13) 0.2849(8) 0.0507(10) 0.041(2) Uani 1 1 d . . .
H8A H 0.1769 0.2614 -0.0205 0.062 Uiso 1 1 calc R . .
H8B H -0.0013 0.3268 0.0303 0.062 Uiso 1 1 calc R . .
H8C H 0.0584 0.2156 0.1164 0.062 Uiso 1 1 calc R . .
C9 C 0.2780(13) 0.4699(8) -0.0109(8) 0.039(2) Uani 1 1 d . . .
H9A H 0.3311 0.5217 0.0204 0.058 Uiso 1 1 calc R . .
H9B H 0.1865 0.5119 -0.0428 0.058 Uiso 1 1 calc R . .
H9C H 0.3673 0.4435 -0.0756 0.058 Uiso 1 1 calc R . .
C10 C 0.5442(10) 0.3064(6) 0.3971(7) 0.0222(16) Uani 1 1 d . . .
H10 H 0.5951 0.2365 0.4416 0.027 Uiso 1 1 calc R . .
C11 C 0.6818(10) 0.4036(6) 0.3461(7) 0.0219(16) Uani 1 1 d . . .
H11A H 0.6293 0.4763 0.3125 0.033 Uiso 1 1 calc R . .
H11B H 0.7793 0.3823 0.2823 0.033 Uiso 1 1 calc R . .
H11C H 0.7245 0.4140 0.4110 0.033 Uiso 1 1 calc R . .
C12 C 0.3838(11) 0.3432(7) 0.4863(7) 0.0269(17) Uani 1 1 d . . .
H12A H 0.3361 0.4147 0.4460 0.040 Uiso 1 1 calc R . .
H12B H 0.4158 0.3573 0.5542 0.040 Uiso 1 1 calc R . .
H12C H 0.2959 0.2815 0.5165 0.040 Uiso 1 1 calc R . .
C13 C 0.6315(10) 0.0278(6) 0.1159(7) 0.0200(15) Uani 1 1 d . . .
H13 H 0.5392 -0.0103 0.0985 0.024 Uiso 1 1 calc R . .
C14 C 0.6981(12) -0.0619(7) 0.2094(7) 0.0284(18) Uani 1 1 d . . .
H14A H 0.7967 -0.0292 0.2221 0.043 Uiso 1 1 calc R . .
H14B H 0.7358 -0.1323 0.1798 0.043 Uiso 1 1 calc R . .
H14C H 0.6041 -0.0816 0.2861 0.043 Uiso 1 1 calc R . .
C15 C 0.7791(11) 0.0655(7) -0.0026(7) 0.0284(18) Uani 1 1 d . . .
H15A H 0.7339 0.1214 -0.0617 0.043 Uiso 1 1 calc R . .
H15B H 0.8252 -0.0027 -0.0343 0.043 Uiso 1 1 calc R . .
H15C H 0.8724 0.1019 0.0124 0.043 Uiso 1 1 calc R . .
C16 C 0.1334(10) -0.3088(8) 0.3227(10) 0.046(3) Uani 1 1 d D . .
H16A H 0.0972 -0.2264 0.3157 0.055 Uiso 0.42(4) 1 calc PR A 1
H16B H 0.1020 -0.3488 0.4096 0.055 Uiso 0.42(4) 1 calc PR A 1
H16C H 0.1011 -0.3031 0.4078 0.055 Uiso 0.58(4) 1 calc PR A 2
H16D H 0.0930 -0.2369 0.2756 0.055 Uiso 0.58(4) 1 calc PR A 2
Cl4A Cl 0.3594(12) -0.3171(17) 0.257(2) 0.050(6) Uani 0.42(4) 1 d PD A 1
Cl5A Cl 0.0236(12) -0.376(2) 0.248(2) 0.063(5) Uani 0.42(4) 1 d PD A 1
Cl4B Cl 0.3602(11) -0.3180(16) 0.267(2) 0.060(5) Uani 0.58(4) 1 d PD A 2
Cl5B Cl 0.0294(8) -0.4262(12) 0.316(2) 0.070(6) Uani 0.58(4) 1 d PD A 2

loop_
_atom_site_aniso_label
_atom_site_aniso_U_11
_atom_site_aniso_U_22
_atom_site_aniso_U_33
_atom_site_aniso_U_23
_atom_site_aniso_U_13
_atom_site_aniso_U_12
Ru1 0.0191(4) 0.0117(4) 0.0166(4) -0.0077(3) -0.0036(3) 0.0035(3)
Ru2 0.0186(3) 0.0109(3) 0.0176(3) -0.0089(2) -0.0042(2) 0.0039(2)
Cl1 0.0312(10) 0.0164(8) 0.0201(9) -0.0122(7) -0.0007(7) -0.0029(7)
Cl2 0.0230(9) 0.0249(9) 0.0201(9) -0.0035(7) -0.0080(7) -0.0003(7)
Cl3 0.0226(9) 0.0147(8) 0.0275(10) -0.0080(7) -0.0006(7) 0.0063(6)
C1 0.024(4) 0.014(3) 0.020(4) -0.011(3) -0.002(3) 0.005(3)
C2 0.023(4) 0.014(3) 0.018(4) -0.008(3) -0.001(3) -0.001(3)
C3 0.018(3) 0.010(3) 0.030(4) -0.009(3) -0.004(3) 0.002(3)
C4 0.018(3) 0.017(3) 0.028(4) -0.015(3) -0.007(3) 0.001(3)
C5 0.015(3) 0.017(3) 0.023(4) -0.008(3) -0.001(3) 0.004(3)
C6 0.023(4) 0.016(3) 0.021(4) -0.008(3) -0.005(3) 0.002(3)
C7 0.030(4) 0.021(4) 0.020(4) -0.005(3) -0.008(3) 0.008(3)
C8 0.050(6) 0.032(5) 0.057(6) -0.022(5) -0.033(5) 0.020(4)
C9 0.042(5) 0.029(5) 0.028(5) 0.008(4) -0.001(4) 0.017(4)
C10 0.025(4) 0.014(3) 0.026(4) -0.010(3) -0.003(3) 0.002(3)
C11 0.028(4) 0.019(4) 0.025(4) -0.009(3) -0.015(3) 0.003(3)
C12 0.036(5) 0.024(4) 0.027(4) -0.016(3) -0.010(4) 0.004(3)
C13 0.020(4) 0.020(3) 0.023(4) -0.014(3) -0.007(3) 0.007(3)
C14 0.043(5) 0.021(4) 0.027(4) -0.014(3) -0.015(4) 0.015(3)
C15 0.032(4) 0.027(4) 0.031(5) -0.019(4) -0.009(4) 0.008(3)
C16 0.059(7) 0.033(5) 0.051(6) -0.029(5) -0.009(5) 0.002(4)
Cl4A 0.036(10) 0.026(8) 0.080(12) 0.002(7) -0.018(8) 0.001(7)
Cl5A 0.064(5) 0.066(11) 0.068(10) -0.047(9) -0.005(5) -0.018(5)
Cl4B 0.058(9) 0.051(9) 0.095(9) -0.035(7) -0.046(7) 0.019(6)
Cl5B 0.043(3) 0.040(5) 0.119(13) -0.054(7) 0.015(4) -0.009(3)

loop_
_atom_type_symbol
_atom_type_description
_atom_type_scat_dispersion_real
_atom_type_scat_dispersion_imag
_atom_type_scat_source
C C 0.0033 0.0016 'International Tables Vol C Tables 4.2.6.8 and 6.1.1.4'
H H 0.0000 0.0000 'International Tables Vol C Tables 4.2.6.8 and 6.1.1.4'
Cl Cl 0.1484 0.1585 'International Tables Vol C Tables 4.2.6.8 and 6.1.1.4'
Ru Ru -1.2594 0.8363 'International Tables Vol C Tables 4.2.6.8 and 6.1.1.4'

loop_
_geom_angle_atom_site_label_1
_geom_angle_atom_site_label_2
_geom_angle_atom_site_label_3
_geom_angle
_geom_angle_site_symmetry_1
_geom_angle_site_symmetry_3
Cl2 Ru1 Cl2 180.0 . 2_556
Cl2 Ru1 Cl3 82.64(7) . .
Cl2 Ru1 Cl3 97.36(7) 2_556 .
Cl2 Ru1 Cl3 97.36(7) . 2_556
Cl2 Ru1 Cl3 82.64(7) 2_556 2_556
Cl3 Ru1 Cl3 180.0 . 2_556
Cl2 Ru1 Cl1 98.17(7) . 2_556
Cl2 Ru1 Cl1 81.83(7) 2_556 2_556
Cl3 Ru1 Cl1 98.26(6) . 2_556
Cl3 Ru1 Cl1 81.74(6) 2_556 2_556
Cl2 Ru1 Cl1 81.83(7) . .
Cl2 Ru1 Cl1 98.17(7) 2_556 .
Cl3 Ru1 Cl1 81.74(6) . .
Cl3 Ru1 Cl1 98.26(6) 2_556 .
Cl1 Ru1 Cl1 180.0 2_556 .
C2 Ru2 C3 38.9(3) . .
C2 Ru2 C5 82.5(3) . .
C3 Ru2 C5 68.9(3) . .
C2 Ru2 C6 70.2(3) . .
C3 Ru2 C6 82.2(3) . .
C5 Ru2 C6 37.8(3) . .
C2 Ru2 C4 70.4(3) . .
C3 Ru2 C4 38.1(3) . .
C5 Ru2 C4 39.0(2) . .
C6 Ru2 C4 70.1(3) . .
C2 Ru2 C1 38.4(2) . .
C3 Ru2 C1 69.2(3) . .
C5 Ru2 C1 68.8(3) . .
C6 Ru2 C1 38.7(3) . .
C4 Ru2 C1 82.6(3) . .
C2 Ru2 Cl2 162.70(19) . .
C3 Ru2 Cl2 124.1(2) . .
C5 Ru2 Cl2 93.8(2) . .
C6 Ru2 Cl2 116.3(2) . .
C4 Ru2 Cl2 96.1(2) . .
C1 Ru2 Cl2 153.78(19) . .
C2 Ru2 Cl1 115.77(19) . .
C3 Ru2 Cl1 153.2(2) . .
C5 Ru2 Cl1 125.52(18) . .
C6 Ru2 Cl1 97.58(19) . .
C4 Ru2 Cl1 164.22(19) . .
C1 Ru2 Cl1 93.92(19) . .
Cl2 Ru2 Cl1 80.14(7) . .
C2 Ru2 Cl3 95.1(2) . .
C3 Ru2 Cl3 92.3(2) . .
C5 Ru2 Cl3 153.02(19) . .
C6 Ru2 Cl3 162.4(2) . .
C4 Ru2 Cl3 114.94(19) . .
C1 Ru2 Cl3 123.8(2) . .
Cl2 Ru2 Cl3 80.58(7) . .
Cl1 Ru2 Cl3 79.78(6) . .
Ru1 Cl1 Ru2 82.32(5) . .
Ru1 Cl2 Ru2 83.24(6) . .
Ru1 Cl3 Ru2 82.43(6) . .
C2 C1 C6 120.5(7) . .
C2 C1 Ru2 69.9(4) . .
C6 C1 Ru2 70.3(4) . .
C2 C1 H1 119.8 . .
C6 C1 H1 119.8 . .
Ru2 C1 H1 133.2 . .
C1 C2 C3 118.7(7) . .
C1 C2 C7 121.3(6) . .
C3 C2 C7 120.1(6) . .
C1 C2 Ru2 71.7(4) . .
C3 C2 Ru2 70.6(4) . .
C7 C2 Ru2 128.0(5) . .
C4 C3 C2 122.1(6) . .
C4 C3 Ru2 71.5(4) . .
C2 C3 Ru2 70.4(4) . .
C4 C3 H3 118.9 . .
C2 C3 H3 118.9 . .
Ru2 C3 H3 132.3 . .
C3 C4 C5 117.7(6) . .
C3 C4 C10 122.6(6) . .
C5 C4 C10 119.7(7) . .
C3 C4 Ru2 70.4(4) . .
C5 C4 Ru2 70.4(4) . .
C10 C4 Ru2 128.4(5) . .
C6 C5 C4 121.7(7) . .
C6 C5 Ru2 71.1(4) . .
C4 C5 Ru2 70.6(4) . .
C6 C5 H5 119.1 . .
C4 C5 H5 119.1 . .
Ru2 C5 H5 132.3 . .
C5 C6 C1 119.2(6) . .
C5 C6 C13 123.7(7) . .
C1 C6 C13 117.2(6) . .
C5 C6 Ru2 71.0(4) . .
C1 C6 Ru2 71.0(4) . .
C13 C6 Ru2 129.9(5) . .
C9 C7 C2 109.6(7) . .
C9 C7 C8 112.1(7) . .
C2 C7 C8 112.7(6) . .
C9 C7 H7 107.4 . .
C2 C7 H7 107.4 . .
C8 C7 H7 107.4 . .
C7 C8 H8A 109.5 . .
C7 C8 H8B 109.5 . .
H8A C8 H8B 109.5 . .
C7 C8 H8C 109.5 . .
H8A C8 H8C 109.5 . .
H8B C8 H8C 109.5 . .
C7 C9 H9A 109.5 . .
C7 C9 H9B 109.5 . .
H9A C9 H9B 109.5 . .
C7 C9 H9C 109.5 . .
H9A C9 H9C 109.5 . .
H9B C9 H9C 109.5 . .
C12 C10 C4 113.8(7) . .
C12 C10 C11 110.2(6) . .
C4 C10 C11 108.7(6) . .
C12 C10 H10 108.0 . .
C4 C10 H10 108.0 . .
C11 C10 H10 108.0 . .
C10 C11 H11A 109.5 . .
C10 C11 H11B 109.5 . .
H11A C11 H11B 109.5 . .
C10 C11 H11C 109.5 . .
H11A C11 H11C 109.5 . .
H11B C11 H11C 109.5 . .
C10 C12 H12A 109.5 . .
C10 C12 H12B 109.5 . .
H12A C12 H12B 109.5 . .
C10 C12 H12C 109.5 . .
H12A C12 H12C 109.5 . .
H12B C12 H12C 109.5 . .
C6 C13 C15 108.9(6) . .
C6 C13 C14 113.6(6) . .
C15 C13 C14 110.5(7) . .
C6 C13 H13 107.9 . .
C15 C13 H13 107.9 . .
C14 C13 H13 107.9 . .
C13 C14 H14A 109.5 . .
C13 C14 H14B 109.5 . .
H14A C14 H14B 109.5 . .
C13 C14 H14C 109.5 . .
H14A C14 H14C 109.5 . .
H14B C14 H14C 109.5 . .
C13 C15 H15A 109.5 . .
C13 C15 H15B 109.5 . .
H15A C15 H15B 109.5 . .
C13 C15 H15C 109.5 . .
H15A C15 H15C 109.5 . .
H15B C15 H15C 109.5 . .
Cl5B C16 Cl4B 112.6(7) . .
Cl5B C16 Cl4A 111.0(9) . .
Cl4B C16 Cl5A 112.6(9) . .
Cl4A C16 Cl5A 109.3(9) . .
Cl5B C16 H16A 130.8 . .
Cl4B C16 H16A 110.0 . .
Cl4A C16 H16A 109.8 . .
Cl5A C16 H16A 109.8 . .
Cl5B C16 H16B 82.3 . .
Cl4B C16 H16B 106.2 . .
Cl4A C16 H16B 109.8 . .
Cl5A C16 H16B 109.8 . .
H16A C16 H16B 108.3 . .
Cl5B C16 H16C 109.1 . .
Cl4B C16 H16C 109.1 . .
Cl4A C16 H16C 113.0 . .
Cl5A C16 H16C 130.8 . .
H16A C16 H16C 78.2 . .
Cl5B C16 H16D 109.1 . .
Cl4B C16 H16D 109.1 . .
Cl4A C16 H16D 106.7 . .
Cl5A C16 H16D 82.2 . .
H16B C16 H16D 134.3 . .
H16C C16 H16D 107.8 . .

loop_
_geom_bond_atom_site_label_1
_geom_bond_atom_site_label_2
_geom_bond_distance
_geom_bond_site_symmetry_2
Ru1 Cl2 2.3879(19) .
Ru1 Cl2 2.3879(19) 2_556
Ru1 Cl3 2.4002(18) .
Ru1 Cl3 2.4002(18) 2_556
Ru1 Cl1 2.4115(18) 2_556
Ru1 Cl1 2.4115(18) .
Ru2 C2 2.157(7) .
Ru2 C3 2.160(7) .
Ru2 C5 2.171(7) .
Ru2 C6 2.172(7) .
Ru2 C4 2.174(7) .
Ru2 C1 2.181(7) .
Ru2 Cl2 2.431(2) .
Ru2 Cl1 2.4517(18) .
Ru2 Cl3 2.4575(19) .
C1 C2 1.425(9) .
C1 C6 1.443(11) .
C1 H1 0.9500 .
C2 C3 1.439(10) .
C2 C7 1.535(10) .
C3 C4 1.413(10) .
C3 H3 0.9500 .
C4 C5 1.451(9) .
C4 C10 1.520(10) .
C5 C6 1.408(10) .
C5 H5 0.9500 .
C6 C13 1.531(9) .
C7 C9 1.530(11) .
C7 C8 1.539(12) .
C7 H7 1.0000 .
C8 H8A 0.9800 .
C8 H8B 0.9800 .
C8 H8C 0.9800 .
C9 H9A 0.9800 .
C9 H9B 0.9800 .
C9 H9C 0.9800 .
C10 C12 1.516(10) .
C10 C11 1.537(10) .
C10 H10 1.0000 .
C11 H11A 0.9800 .
C11 H11B 0.9800 .
C11 H11C 0.9800 .
C12 H12A 0.9800 .
C12 H12B 0.9800 .
C12 H12C 0.9800 .
C13 C15 1.533(11) .
C13 C14 1.537(11) .
C13 H13 1.0000 .
C14 H14A 0.9800 .
C14 H14B 0.9800 .
C14 H14C 0.9800 .
C15 H15A 0.9800 .
C15 H15B 0.9800 .
C15 H15C 0.9800 .
C16 Cl5B 1.716(8) .
C16 Cl4B 1.747(12) .
C16 Cl4A 1.753(13) .
C16 Cl5A 1.787(10) .
C16 H16A 0.9900 .
C16 H16B 0.9900 .
C16 H16C 0.9900 .
C16 H16D 0.9900 .

loop_
_geom_torsion_atom_site_label_1
_geom_torsion_atom_site_label_2
_geom_torsion_atom_site_label_3
_geom_torsion_atom_site_label_4
_geom_torsion
_geom_torsion_site_symmetry_1
Cl2 Ru1 Cl1 Ru2 -41.34(6) .
Cl2 Ru1 Cl1 Ru2 138.66(6) 2_556
Cl3 Ru1 Cl1 Ru2 42.35(6) .
Cl3 Ru1 Cl1 Ru2 -137.65(6) 2_556
C2 Ru2 Cl1 Ru1 -132.2(2) .
C3 Ru2 Cl1 Ru1 -116.0(4) .
C5 Ru2 Cl1 Ru1 128.3(3) .
C6 Ru2 Cl1 Ru1 156.2(2) .
C4 Ru2 Cl1 Ru1 118.2(8) .
C1 Ru2 Cl1 Ru1 -165.1(2) .
Cl2 Ru2 Cl1 Ru1 40.68(6) .
Cl3 Ru2 Cl1 Ru1 -41.42(6) .
Cl3 Ru1 Cl2 Ru2 -41.00(6) .
Cl3 Ru1 Cl2 Ru2 139.01(6) 2_556
Cl1 Ru1 Cl2 Ru2 -138.34(6) 2_556
Cl1 Ru1 Cl2 Ru2 41.66(6) .
C2 Ru2 Cl2 Ru1 116.8(7) .
C3 Ru2 Cl2 Ru1 126.5(2) .
C5 Ru2 Cl2 Ru1 -166.48(18) .
C6 Ru2 Cl2 Ru1 -134.7(2) .
C4 Ru2 Cl2 Ru1 154.43(19) .
C1 Ru2 Cl2 Ru1 -119.8(4) .
Cl1 Ru2 Cl2 Ru1 -41.06(6) .
Cl3 Ru2 Cl2 Ru1 40.10(6) .
Cl2 Ru1 Cl3 Ru2 40.55(6) .
Cl2 Ru1 Cl3 Ru2 -139.45(6) 2_556
Cl1 Ru1 Cl3 Ru2 137.79(6) 2_556
Cl1 Ru1 Cl3 Ru2 -42.21(6) .
C2 Ru2 Cl3 Ru1 156.95(19) .
C3 Ru2 Cl3 Ru1 -164.1(2) .
C5 Ru2 Cl3 Ru1 -119.6(4) .
C6 Ru2 Cl3 Ru1 124.5(6) .
C4 Ru2 Cl3 Ru1 -132.4(2) .
C1 Ru2 Cl3 Ru1 129.5(2) .
Cl2 Ru2 Cl3 Ru1 -39.94(6) .
Cl1 Ru2 Cl3 Ru1 41.64(6) .
C3 Ru2 C1 C2 -30.6(4) .
C5 Ru2 C1 C2 -105.3(5) .
C6 Ru2 C1 C2 -134.8(6) .
C4 Ru2 C1 C2 -67.5(4) .
Cl2 Ru2 C1 C2 -156.4(4) .
Cl1 Ru2 C1 C2 128.0(4) .
Cl3 Ru2 C1 C2 47.7(5) .
C2 Ru2 C1 C6 134.8(6) .
C3 Ru2 C1 C6 104.1(4) .
C5 Ru2 C1 C6 29.5(4) .
C4 Ru2 C1 C6 67.3(4) .
Cl2 Ru2 C1 C6 -21.7(7) .
Cl1 Ru2 C1 C6 -97.2(4) .
Cl3 Ru2 C1 C6 -177.6(3) .
C6 C1 C2 C3 3.7(10) .
Ru2 C1 C2 C3 54.6(6) .
C6 C1 C2 C7 -174.8(7) .
Ru2 C1 C2 C7 -124.0(7) .
C6 C1 C2 Ru2 -50.9(6) .
C3 Ru2 C2 C1 130.7(6) .
C5 Ru2 C2 C1 65.1(4) .
C6 Ru2 C2 C1 28.2(4) .
C4 Ru2 C2 C1 103.4(5) .
Cl2 Ru2 C2 C1 143.5(6) .
Cl1 Ru2 C2 C1 -60.8(5) .
Cl3 Ru2 C2 C1 -141.9(4) .
C5 Ru2 C2 C3 -65.6(4) .
C6 Ru2 C2 C3 -102.5(5) .
C4 Ru2 C2 C3 -27.3(4) .
C1 Ru2 C2 C3 -130.7(6) .
Cl2 Ru2 C2 C3 12.8(9) .
Cl1 Ru2 C2 C3 168.5(3) .
Cl3 Ru2 C2 C3 87.4(4) .
C3 Ru2 C2 C7 -113.5(8) .
C5 Ru2 C2 C7 -179.1(6) .
C6 Ru2 C2 C7 144.0(7) .
C4 Ru2 C2 C7 -140.8(7) .
C1 Ru2 C2 C7 115.8(8) .
Cl2 Ru2 C2 C7 -100.7(8) .
Cl1 Ru2 C2 C7 55.0(6) .
Cl3 Ru2 C2 C7 -26.1(6) .
C1 C2 C3 C4 -3.4(11) .
C7 C2 C3 C4 175.1(7) .
Ru2 C2 C3 C4 51.7(6) .
C1 C2 C3 Ru2 -55.1(6) .
C7 C2 C3 Ru2 123.4(6) .
C2 Ru2 C3 C4 -135.5(6) .
C5 Ru2 C3 C4 -30.8(4) .
C6 Ru2 C3 C4 -67.5(4) .
C1 Ru2 C3 C4 -105.3(5) .
Cl2 Ru2 C3 C4 49.1(5) .
Cl1 Ru2 C3 C4 -159.0(4) .
Cl3 Ru2 C3 C4 129.2(4) .
C5 Ru2 C3 C2 104.7(5) .
C6 Ru2 C3 C2 68.0(4) .
C4 Ru2 C3 C2 135.5(6) .
C1 Ru2 C3 C2 30.2(4) .
Cl2 Ru2 C3 C2 -175.4(3) .
Cl1 Ru2 C3 C2 -23.5(7) .
Cl3 Ru2 C3 C2 -95.2(4) .
C2 C3 C4 C5 2.7(11) .
Ru2 C3 C4 C5 53.9(6) .
C2 C3 C4 C10 -174.9(7) .
Ru2 C3 C4 C10 -123.7(7) .
C2 C3 C4 Ru2 -51.2(6) .
C2 Ru2 C4 C3 27.9(4) .
C5 Ru2 C4 C3 130.6(6) .
C6 Ru2 C4 C3 103.2(5) .
C1 Ru2 C4 C3 65.4(4) .
Cl2 Ru2 C4 C3 -141.0(4) .
Cl1 Ru2 C4 C3 143.6(7) .
Cl3 Ru2 C4 C3 -58.6(4) .
C2 Ru2 C4 C5 -102.7(5) .
C3 Ru2 C4 C5 -130.6(6) .
C6 Ru2 C4 C5 -27.4(4) .
C1 Ru2 C4 C5 -65.2(4) .
Cl2 Ru2 C4 C5 88.4(4) .
Cl1 Ru2 C4 C5 13.0(10) .
Cl3 Ru2 C4 C5 170.8(4) .
C2 Ru2 C4 C10 144.4(7) .
C3 Ru2 C4 C10 116.6(8) .
C5 Ru2 C4 C10 -112.9(8) .
C6 Ru2 C4 C10 -140.2(7) .
C1 Ru2 C4 C10 -178.1(7) .
Cl2 Ru2 C4 C10 -24.5(6) .
Cl1 Ru2 C4 C10 -99.8(9) .
Cl3 Ru2 C4 C10 58.0(7) .
C3 C4 C5 C6 -2.3(10) .
C10 C4 C5 C6 175.3(7) .
Ru2 C4 C5 C6 51.6(6) .
C3 C4 C5 Ru2 -53.9(6) .
C10 C4 C5 Ru2 123.7(7) .
C2 Ru2 C5 C6 -67.3(4) .
C3 Ru2 C5 C6 -105.1(5) .
C4 Ru2 C5 C6 -135.2(6) .
C1 Ru2 C5 C6 -30.1(4) .
Cl2 Ru2 C5 C6 129.7(4) .
Cl1 Ru2 C5 C6 49.1(5) .
Cl3 Ru2 C5 C6 -153.7(4) .
C2 Ru2 C5 C4 67.9(4) .
C3 Ru2 C5 C4 30.1(4) .
C6 Ru2 C5 C4 135.2(6) .
C1 Ru2 C5 C4 105.1(5) .
Cl2 Ru2 C5 C4 -95.1(4) .
Cl1 Ru2 C5 C4 -175.7(4) .
Cl3 Ru2 C5 C4 -18.5(7) .
C4 C5 C6 C1 2.7(11) .
Ru2 C5 C6 C1 54.1(6) .
C4 C5 C6 C13 -177.3(7) .
Ru2 C5 C6 C13 -125.9(7) .
C4 C5 C6 Ru2 -51.4(6) .
C2 C1 C6 C5 -3.4(11) .
Ru2 C1 C6 C5 -54.1(6) .
C2 C1 C6 C13 176.6(7) .
Ru2 C1 C6 C13 125.9(6) .
C2 C1 C6 Ru2 50.7(6) .
C2 Ru2 C6 C5 103.7(4) .
C3 Ru2 C6 C5 65.4(4) .
C4 Ru2 C6 C5 28.1(4) .
C1 Ru2 C6 C5 131.6(6) .
Cl2 Ru2 C6 C5 -58.9(4) .
Cl1 Ru2 C6 C5 -141.6(4) .
Cl3 Ru2 C6 C5 138.3(6) .
C2 Ru2 C6 C1 -27.9(4) .
C3 Ru2 C6 C1 -66.2(4) .
C5 Ru2 C6 C1 -131.6(6) .
C4 Ru2 C6 C1 -103.4(4) .
Cl2 Ru2 C6 C1 169.5(3) .
Cl1 Ru2 C6 C1 86.8(4) .
Cl3 Ru2 C6 C1 6.7(9) .
C2 Ru2 C6 C13 -137.9(7) .
C3 Ru2 C6 C13 -176.1(7) .
C5 Ru2 C6 C13 118.5(9) .
C4 Ru2 C6 C13 146.6(7) .
C1 Ru2 C6 C13 -109.9(8) .
Cl2 Ru2 C6 C13 59.6(7) .
Cl1 Ru2 C6 C13 -23.1(7) .
Cl3 Ru2 C6 C13 -103.2(8) .
C1 C2 C7 C9 -96.0(8) .
C3 C2 C7 C9 85.4(9) .
Ru2 C2 C7 C9 173.5(6) .
C1 C2 C7 C8 29.4(10) .
C3 C2 C7 C8 -149.1(7) .
Ru2 C2 C7 C8 -61.0(9) .
C3 C4 C10 C12 39.0(10) .
C5 C4 C10 C12 -138.5(7) .
Ru2 C4 C10 C12 -50.9(9) .
C3 C4 C10 C11 -84.2(8) .
C5 C4 C10 C11 98.3(8) .
Ru2 C4 C10 C11 -174.1(5) .
C5 C6 C13 C15 -100.1(8) .
C1 C6 C13 C15 79.9(8) .
Ru2 C6 C13 C15 167.1(6) .
C5 C6 C13 C14 23.5(10) .
C1 C6 C13 C14 -156.5(7) .
Ru2 C6 C13 C14 -69.2(9) .
